data_7156646
loop_
_publ_author_name
'Sengupta, Ayon'
'Maity, Suvendu'
'Mondal, Animesh'
'Ghosh, Prasanta'
'Rudra, Sonali'
'Mukhopadhyay, Chhanda'

_publ_section_title
;
 Pseudo five component reaction towards densely functionalized
 spiro[indole-3,2'-pyrrole] by picric acid, an efficient
 syn-diastereoselective catalyst: insight into the diastereoselection on
 C(sp<sup>3</sup>)-C(sp<sup>3</sup>) axial conformation.
;
_journal_issue 5
_journal_name_full 'Organic &amp; biomolecular chemistry'
_journal_page_first 1254
_journal_page_last 1265
_journal_paper_doi 10.1039/c8ob02849d
_journal_volume 17
_journal_year 2019
_chemical_formula_moiety 'C39 H40 Cl2 N4 O5'
_chemical_formula_sum 'C39 H40 Cl2 N4 O5'
_chemical_formula_weight 715.65
_space_group_crystal_system triclinic
_space_group_IT_number 2
_space_group_name_Hall '-P 1'
_space_group_name_H-M_alt 'P -1'
_symmetry_space_group_name_Hall '-P 1'
_symmetry_space_group_name_H-M 'P -1'
_atom_sites_solution_hydrogens mixed
_audit_creation_method SHELXL-2016/6
_audit_update_record
;
2018-05-30 deposited with the CCDC.
2019-01-10 downloaded from the CCDC.
;
_cell_angle_alpha 101.198(2)
_cell_angle_beta 95.592(2)
_cell_angle_gamma 103.530(2)
_cell_formula_units_Z 2
_cell_length_a 10.6167(4)
_cell_length_b 12.0022(4)
_cell_length_c 14.9533(6)
_cell_measurement_reflns_used 9992
_cell_measurement_temperature 295(2)
_cell_measurement_theta_max 28.29
_cell_measurement_theta_min 2.65
_cell_volume 1796.75(12)
_computing_cell_refinement 'Bruker SAINT'
_computing_data_collection 'Bruker APEX2'
_computing_data_reduction 'Bruker SAINT'
_computing_molecular_graphics 'Bruker SHELXTL'
_computing_publication_material 'Bruker SHELXTL'
_computing_structure_refinement 'SHELXL-2014 (Sheldrick 2014)'
_computing_structure_solution 'SHELXS-97 (Sheldrick 2008)'
_diffrn_ambient_temperature 295(2)
_diffrn_measured_fraction_theta_full 0.988
_diffrn_measured_fraction_theta_max 0.988
_diffrn_measurement_device_type 'Bruker APEX-II CCD'
_diffrn_measurement_method '\f and \w scans'
_diffrn_radiation_type MoK\a
_diffrn_radiation_wavelength 0.71073
_diffrn_reflns_av_R_equivalents 0.0366
_diffrn_reflns_av_unetI/netI 0.0383
_diffrn_reflns_Laue_measured_fraction_full 0.988
_diffrn_reflns_Laue_measured_fraction_max 0.988
_diffrn_reflns_limit_h_max 12
_diffrn_reflns_limit_h_min -12
_diffrn_reflns_limit_k_max 14
_diffrn_reflns_limit_k_min -14
_diffrn_reflns_limit_l_max 16
_diffrn_reflns_limit_l_min -17
_diffrn_reflns_number 23193
_diffrn_reflns_point_group_measured_fraction_full 0.988
_diffrn_reflns_point_group_measured_fraction_max 0.988
_diffrn_reflns_theta_full 25.000
_diffrn_reflns_theta_max 25.000
_diffrn_reflns_theta_min 3.543
_diffrn_source Mo
_exptl_absorpt_coefficient_mu 0.230
_exptl_absorpt_correction_type multi-scan
_exptl_crystal_colour white
_exptl_crystal_density_diffrn 1.323
_exptl_crystal_description rectangular
_exptl_crystal_F_000 2016
_exptl_crystal_size_max 0.145
_exptl_crystal_size_mid 0.062
_exptl_crystal_size_min 0.042
_exptl_transmission_factor_max 0.875
_exptl_transmission_factor_min 0.785
_refine_diff_density_max 0.454
_refine_diff_density_min -0.722
_refine_diff_density_rms 0.064
_refine_ls_extinction_method none
_refine_ls_goodness_of_fit_ref 1.052
_refine_ls_hydrogen_treatment mixed
_refine_ls_matrix_type full
_refine_ls_number_parameters 462
_refine_ls_number_reflns 6267
_refine_ls_number_restraints 3
_refine_ls_restrained_S_all 1.052
_refine_ls_R_factor_all 0.0997
_refine_ls_R_factor_gt 0.0767
_refine_ls_shift/su_max 0.005
_refine_ls_shift/su_mean 0.000
_refine_ls_structure_factor_coef Fsqd
_refine_ls_weighting_details 'w=1/[\s^2^(Fo^2^)+(0.1409P)^2^+1.5143P] where P=(Fo^2^+2Fc^2^)/3'
_refine_ls_weighting_scheme calc
_refine_ls_wR_factor_gt 0.2247
_refine_ls_wR_factor_ref 0.2492
_reflns_Friedel_coverage 0.000
_reflns_number_gt 4632
_reflns_number_total 6267
_reflns_threshold_expression 'I > 2\s(I)'
_cod_data_source_file c8ob02849d2.cif
_cod_data_source_block 958Ext_0m_a
_cod_depositor_comments 'Adding full bibliography for 7156645--7156647.cif.'
_cod_database_code 7156646
_shelx_shelxl_version_number 2016/6
_shelx_space_group_comment
;
The symmetry employed for this shelxl refinement is uniquely defined
by the following loop, which should always be used as a source of
symmetry information in preference to the above space-group names.
They are only intended as comments.
;

loop_
_space_group_symop_operation_xyz
'x, y, z'
'-x, -y, -z'

loop_
_atom_site_label
_atom_site_type_symbol
_atom_site_fract_x
_atom_site_fract_y
_atom_site_fract_z
_atom_site_U_iso_or_equiv
_atom_site_adp_type
_atom_site_occupancy
_atom_site_site_symmetry_order
_atom_site_calc_flag
_atom_site_refinement_flags_posn
_atom_site_refinement_flags_adp
O2 O 1.0328(2) 0.88155(18) 0.39327(17) 0.0493(6) Uani 1 1 d . .
O3 O 0.7599(2) 0.7226(2) 0.50117(17) 0.0537(6) Uani 1 1 d . .
O1 O 0.9154(2) 0.9696(2) 0.31087(18) 0.0567(7) Uani 1 1 d . .
N2 N 0.7148(2) 0.5785(2) 0.30077(18) 0.0376(6) Uani 1 1 d . .
O007 O 0.3752(2) 0.4332(2) 0.2010(2) 0.0676(8) Uani 1 1 d . .
N3 N 0.9562(3) 0.6746(2) 0.49616(18) 0.0433(6) Uani 1 1 d . .
N1 N 0.6602(3) 0.8467(2) 0.2472(2) 0.0496(7) Uani 1 1 d . .
H1 H 0.720934 0.904118 0.239714 0.059 Uiso 1 1 calc R U
N4 N 0.5130(3) 0.3794(2) 0.1020(2) 0.0555(8) Uani 1 1 d . .
C9 C 0.7025(3) 0.7613(2) 0.2795(2) 0.0393(7) Uani 1 1 d . .
C17 C 1.0266(3) 0.6326(3) 0.4274(2) 0.0397(7) Uani 1 1 d . .
C1 C 0.5304(3) 0.8545(3) 0.2242(2) 0.0445(8) Uani 1 1 d . .
C22 C 0.9584(3) 0.6207(2) 0.3408(2) 0.0358(7) Uani 1 1 d . .
C23 C 0.6674(3) 0.4706(2) 0.3285(2) 0.0354(6) Uani 1 1 d . .
C10 C 0.8259(3) 0.7726(2) 0.3191(2) 0.0377(7) Uani 1 1 d . .
C8 C 0.6189(3) 0.6379(2) 0.2688(2) 0.0395(7) Uani 1 1 d . .
H8 H 0.551065 0.637215 0.308825 0.047 Uiso 1 1 calc R U
C11 C 0.8357(3) 0.6631(2) 0.3519(2) 0.0358(7) Uani 1 1 d . .
C24 C 0.7068(3) 0.3732(3) 0.2890(2) 0.0422(7) Uani 1 1 d . .
H24 H 0.768318 0.380194 0.248840 0.051 Uiso 1 1 calc R U
C15 C 0.8421(3) 0.6895(3) 0.4589(2) 0.0408(7) Uani 1 1 d . .
C12 C 0.9270(3) 0.8832(3) 0.3392(2) 0.0410(7) Uani 1 1 d . .
C2 C 0.5076(4) 0.9179(3) 0.1595(3) 0.0532(9) Uani 1 1 d . .
H2 H 0.576217 0.952581 0.131452 0.064 Uiso 1 1 calc R U
C21 C 1.0060(3) 0.5754(3) 0.2633(2) 0.0444(7) Uani 1 1 d . .
H21 H 0.960612 0.566150 0.204830 0.053 Uiso 1 1 calc R U
C20 C 1.1230(3) 0.5438(3) 0.2742(3) 0.0539(9) Uani 1 1 d . .
H20 H 1.155765 0.512010 0.222495 0.065 Uiso 1 1 calc R U
C25 C 0.6553(3) 0.2644(3) 0.3089(2) 0.0493(8) Uani 1 1 d . .
H25 H 0.682746 0.199593 0.281296 0.059 Uiso 1 1 calc R U
C28 C 0.5784(3) 0.4577(3) 0.3902(2) 0.0507(8) Uani 1 1 d . .
H28 H 0.552862 0.522866 0.419302 0.061 Uiso 1 1 calc R U
C30 C 0.5567(3) 0.5796(3) 0.1680(2) 0.0464(8) Uani 1 1 d . .
H30 H 0.504667 0.628437 0.145055 0.056 Uiso 1 1 calc R U
C38 C 0.4681(3) 0.4571(3) 0.1610(2) 0.0491(8) Uani 1 1 d . .
C26 C 0.5649(3) 0.2506(3) 0.3683(2) 0.0517(9) Uani 1 1 d . .
C6 C 0.4286(4) 0.8080(3) 0.2682(3) 0.0547(9) Uani 1 1 d . .
H6 H 0.444008 0.769014 0.314458 0.066 Uiso 1 1 calc R U
C31 C 0.6518(3) 0.5567(3) 0.1027(2) 0.0486(8) Uani 1 1 d . .
C5 C 0.3039(4) 0.8192(3) 0.2436(3) 0.0603(10) Uani 1 1 d . .
H5 H 0.235980 0.785496 0.272715 0.072 Uiso 1 1 calc R U
C36 C 0.6218(4) 0.4356(3) 0.0667(2) 0.0522(9) Uani 1 1 d . .
C18 C 1.1434(3) 0.6032(3) 0.4395(3) 0.0523(9) Uani 1 1 d . .
H18 H 1.188594 0.612612 0.498152 0.063 Uiso 1 1 calc R U
C27 C 0.5275(4) 0.3501(3) 0.4088(3) 0.0586(10) Uani 1 1 d . .
H27 H 0.466678 0.343407 0.449482 0.070 Uiso 1 1 calc R U
C3 C 0.3826(4) 0.9302(4) 0.1359(3) 0.0626(10) Uani 1 1 d . .
H3 H 0.368444 0.973152 0.092135 0.075 Uiso 1 1 calc R U
C13 C 1.1360(3) 0.9912(3) 0.4237(3) 0.0586(10) Uani 1 1 d . .
H13A H 1.100627 1.054058 0.453225 0.070 Uiso 1 1 calc R U
H13B H 1.174574 1.013609 0.371458 0.070 Uiso 1 1 calc R U
C4 C 0.2778(4) 0.8792(3) 0.1770(3) 0.0615(10) Uani 1 1 d . .
C19 C 1.1918(3) 0.5589(3) 0.3609(3) 0.0587(10) Uani 1 1 d . .
H19 H 1.271425 0.539174 0.366728 0.070 Uiso 1 1 calc R U
C16 C 1.0036(4) 0.7042(4) 0.5949(2) 0.0609(10) Uani 1 1 d . .
H16A H 1.080477 0.769018 0.608627 0.091 Uiso 1 1 calc R U
H16B H 1.024799 0.637424 0.612887 0.091 Uiso 1 1 calc R U
H16C H 0.936790 0.725668 0.628161 0.091 Uiso 1 1 calc R U
C32 C 0.7543(4) 0.6301(4) 0.0759(3) 0.0644(10) Uani 1 1 d . .
H32 H 0.774412 0.711096 0.097976 0.077 Uiso 1 1 calc R U
C35 C 0.6950(5) 0.3864(4) 0.0071(3) 0.0709(12) Uani 1 1 d . .
H35 H 0.675963 0.305483 -0.015327 0.085 Uiso 1 1 calc R U
C29 C 0.5053(5) 0.1329(4) 0.3874(3) 0.0781(13) Uani 1 1 d . .
H29A H 0.423435 0.097179 0.347415 0.117 Uiso 1 1 calc R U
H29B H 0.490448 0.142891 0.450480 0.117 Uiso 1 1 calc R U
H29C H 0.563820 0.083323 0.376674 0.117 Uiso 1 1 calc R U
C34 C 0.7978(5) 0.4619(5) -0.0180(3) 0.0829(14) Uani 1 1 d . .
H34 H 0.848327 0.430774 -0.058651 0.099 Uiso 1 1 calc R U
C33 C 0.8276(5) 0.5795(5) 0.0144(3) 0.0810(14) Uani 1 1 d . .
H33 H 0.897553 0.627528 -0.004333 0.097 Uiso 1 1 calc R U
C14 C 1.2349(4) 0.9696(4) 0.4892(3) 0.0713(12) Uani 1 1 d . .
H14A H 1.193066 0.936198 0.535455 0.107 Uiso 1 1 calc R U
H14B H 1.297922 1.042507 0.517956 0.107 Uiso 1 1 calc R U
H14C H 1.278475 0.916023 0.456981 0.107 Uiso 1 1 calc R U
C39 C 0.4574(5) 0.2533(3) 0.0817(4) 0.0826(14) Uani 1 1 d . .
H39A H 0.384458 0.235580 0.114401 0.124 Uiso 1 1 calc R U
H39B H 0.522693 0.215721 0.100515 0.124 Uiso 1 1 calc R U
H39C H 0.428112 0.225072 0.016592 0.124 Uiso 1 1 calc R U
C7 C 0.1419(5) 0.8911(6) 0.1502(4) 0.0972(17) Uani 1 1 d . .
H7A H 0.078620 0.828120 0.164574 0.146 Uiso 1 1 calc R U
H7B H 0.127130 0.887658 0.085282 0.146 Uiso 1 1 calc R U
H7C H 0.133332 0.965030 0.183788 0.146 Uiso 1 1 calc R U
C40 C 0.9473(7) 0.1069(6) 0.1362(5) 0.122(2) Uani 1 1 d . .
H40A H 0.956225 0.102284 0.200491 0.146 Uiso 1 1 calc R U
H40B H 1.033933 0.119499 0.118178 0.146 Uiso 1 1 calc R U
Cl1 Cl 0.84794(17) -0.02742(18) 0.06927(14) 0.1262(6) Uani 1 1 d . .
Cl2 Cl 0.8872(3) 0.2239(2) 0.12547(19) 0.1875(12) Uani 1 1 d . .
O4 O 0.2324(4) 0.2262(5) 0.2690(5) 0.1401(18) Uani 1 1 d D .
H4A H 0.167(7) 0.189(9) 0.292(6) 0.210 Uiso 1 1 d D U
H4B H 0.189(9) 0.221(10) 0.214(3) 0.210 Uiso 1 1 d D U

loop_
_atom_site_aniso_label
_atom_site_aniso_U_11
_atom_site_aniso_U_22
_atom_site_aniso_U_33
_atom_site_aniso_U_23
_atom_site_aniso_U_13
_atom_site_aniso_U_12
O2 0.0404(12) 0.0330(11) 0.0636(15) 0.0084(10) 0.0000(11) -0.0065(9)
O3 0.0490(13) 0.0460(13) 0.0576(15) -0.0041(11) 0.0216(11) 0.0031(10)
O1 0.0564(15) 0.0373(13) 0.0717(17) 0.0179(12) 0.0074(12) -0.0009(10)
N2 0.0313(12) 0.0278(12) 0.0481(14) 0.0040(10) 0.0019(11) 0.0018(10)
O007 0.0377(13) 0.0578(16) 0.093(2) 0.0006(14) 0.0058(14) 0.0003(11)
N3 0.0458(15) 0.0420(15) 0.0377(14) 0.0069(11) 0.0070(11) 0.0042(11)
N1 0.0406(15) 0.0353(14) 0.0722(19) 0.0152(13) 0.0070(13) 0.0067(11)
N4 0.0542(17) 0.0414(16) 0.0584(18) -0.0063(13) -0.0077(14) 0.0090(13)
C9 0.0401(16) 0.0270(14) 0.0487(18) 0.0031(12) 0.0091(13) 0.0078(12)
C17 0.0382(16) 0.0313(15) 0.0453(17) 0.0085(13) 0.0030(13) 0.0020(12)
C1 0.0457(18) 0.0287(15) 0.058(2) 0.0041(14) 0.0060(15) 0.0125(13)
C22 0.0329(14) 0.0295(14) 0.0421(16) 0.0073(12) 0.0077(12) 0.0023(11)
C23 0.0318(14) 0.0288(14) 0.0387(15) 0.0015(12) 0.0027(12) 0.0004(11)
C10 0.0370(16) 0.0278(14) 0.0451(17) 0.0046(12) 0.0096(13) 0.0034(12)
C8 0.0329(15) 0.0305(15) 0.0523(18) 0.0028(13) 0.0070(13) 0.0078(12)
C11 0.0311(14) 0.0286(14) 0.0422(16) 0.0025(12) 0.0061(12) 0.0016(11)
C24 0.0412(16) 0.0355(16) 0.0469(18) 0.0040(13) 0.0089(14) 0.0075(13)
C15 0.0390(16) 0.0290(15) 0.0465(17) 0.0024(12) 0.0111(14) -0.0035(12)
C12 0.0423(17) 0.0306(16) 0.0465(17) 0.0060(13) 0.0118(14) 0.0022(13)
C2 0.055(2) 0.0450(19) 0.061(2) 0.0096(16) 0.0130(17) 0.0157(16)
C21 0.0442(17) 0.0417(17) 0.0475(18) 0.0105(14) 0.0128(14) 0.0085(14)
C20 0.0492(19) 0.051(2) 0.067(2) 0.0149(17) 0.0239(18) 0.0164(16)
C25 0.054(2) 0.0313(16) 0.058(2) 0.0063(14) 0.0065(16) 0.0075(14)
C28 0.0506(19) 0.0377(17) 0.056(2) -0.0045(14) 0.0194(16) 0.0036(14)
C30 0.0373(16) 0.0385(17) 0.056(2) -0.0015(14) -0.0048(14) 0.0098(13)
C38 0.0352(17) 0.0445(18) 0.058(2) -0.0007(15) -0.0073(15) 0.0070(14)
C26 0.0511(19) 0.0413(18) 0.052(2) 0.0096(15) 0.0021(16) -0.0058(15)
C6 0.057(2) 0.0458(19) 0.071(2) 0.0199(17) 0.0174(18) 0.0226(16)
C31 0.0452(18) 0.055(2) 0.0423(17) 0.0067(15) -0.0038(14) 0.0131(15)
C5 0.052(2) 0.045(2) 0.087(3) 0.0117(19) 0.0229(19) 0.0174(16)
C36 0.057(2) 0.056(2) 0.0407(18) -0.0002(15) -0.0061(15) 0.0226(17)
C18 0.0429(18) 0.0501(19) 0.061(2) 0.0160(17) -0.0011(16) 0.0077(15)
C27 0.054(2) 0.054(2) 0.056(2) 0.0047(17) 0.0246(17) -0.0081(17)
C3 0.071(3) 0.063(2) 0.062(2) 0.0146(19) 0.0059(19) 0.035(2)
C13 0.048(2) 0.0431(19) 0.067(2) 0.0059(17) 0.0048(17) -0.0151(15)
C4 0.055(2) 0.059(2) 0.069(2) -0.0015(19) 0.0046(19) 0.0252(18)
C19 0.0409(18) 0.053(2) 0.084(3) 0.0169(19) 0.0112(18) 0.0153(16)
C16 0.073(2) 0.060(2) 0.0398(18) 0.0060(16) 0.0018(17) 0.0059(19)
C32 0.061(2) 0.076(3) 0.054(2) 0.0165(19) 0.0052(18) 0.015(2)
C35 0.083(3) 0.078(3) 0.051(2) -0.001(2) 0.002(2) 0.035(2)
C29 0.085(3) 0.051(2) 0.090(3) 0.027(2) 0.013(2) -0.007(2)
C34 0.087(3) 0.117(4) 0.050(2) 0.007(3) 0.013(2) 0.046(3)
C33 0.069(3) 0.120(4) 0.056(2) 0.027(3) 0.017(2) 0.020(3)
C14 0.050(2) 0.074(3) 0.069(3) 0.005(2) -0.0002(19) -0.0105(19)
C39 0.095(3) 0.040(2) 0.091(3) -0.010(2) -0.002(3) 0.002(2)
C7 0.067(3) 0.132(5) 0.103(4) 0.020(3) 0.010(3) 0.053(3)
C40 0.115(5) 0.119(5) 0.135(6) 0.037(4) 0.007(4) 0.035(4)
Cl1 0.1064(12) 0.1339(15) 0.1353(14) 0.0451(12) 0.0137(10) 0.0146(10)
Cl2 0.273(3) 0.175(2) 0.164(2) 0.0317(17) 0.062(2) 0.148(2)
O4 0.096(3) 0.113(4) 0.195(5) 0.025(4) 0.027(3) 0.001(3)

loop_
_atom_type_symbol
_atom_type_description
_atom_type_scat_dispersion_real
_atom_type_scat_dispersion_imag
_atom_type_scat_source
C C 0.0033 0.0016 'International Tables Vol C Tables 4.2.6.8 and 6.1.1.4'
H H 0.0000 0.0000 'International Tables Vol C Tables 4.2.6.8 and 6.1.1.4'
N N 0.0061 0.0033 'International Tables Vol C Tables 4.2.6.8 and 6.1.1.4'
O O 0.0106 0.0060 'International Tables Vol C Tables 4.2.6.8 and 6.1.1.4'
Cl Cl 0.1484 0.1585 'International Tables Vol C Tables 4.2.6.8 and 6.1.1.4'

loop_
_geom_angle_atom_site_label_1
_geom_angle_atom_site_label_2
_geom_angle_atom_site_label_3
_geom_angle
C12 O2 C13 117.4(3)
C23 N2 C8 118.3(2)
C23 N2 C11 119.6(2)
C8 N2 C11 111.7(2)
C15 N3 C17 111.5(3)
C15 N3 C16 124.0(3)
C17 N3 C16 124.4(3)
C9 N1 C1 129.2(3)
C9 N1 H1 115.4
C1 N1 H1 115.4
C38 N4 C36 111.9(3)
C38 N4 C39 123.5(4)
C36 N4 C39 124.6(3)
C10 C9 N1 125.0(3)
C10 C9 C8 111.0(3)
N1 C9 C8 123.8(3)
C18 C17 C22 122.3(3)
C18 C17 N3 127.7(3)
C22 C17 N3 110.0(3)
C2 C1 C6 119.1(3)
C2 C1 N1 118.1(3)
C6 C1 N1 122.6(3)
C21 C22 C17 119.9(3)
C21 C22 C11 131.3(3)
C17 C22 C11 108.8(3)
C24 C23 C28 118.2(3)
C24 C23 N2 118.7(3)
C28 C23 N2 123.0(3)
C9 C10 C12 122.8(3)
C9 C10 C11 110.6(2)
C12 C10 C11 125.9(3)
N2 C8 C9 101.8(2)
N2 C8 C30 110.8(2)
C9 C8 C30 112.6(3)
N2 C8 H8 110.5
C9 C8 H8 110.5
C30 C8 H8 110.5
N2 C11 C10 101.1(2)
N2 C11 C22 113.9(2)
C10 C11 C22 118.1(2)
N2 C11 C15 114.6(2)
C10 C11 C15 108.5(2)
C22 C11 C15 101.2(2)
C23 C24 C25 120.5(3)
C23 C24 H24 119.7
C25 C24 H24 119.7
O3 C15 N3 126.2(3)
O3 C15 C11 125.5(3)
N3 C15 C11 108.2(3)
O1 C12 O2 123.1(3)
O1 C12 C10 123.8(3)
O2 C12 C10 113.1(3)
C1 C2 C3 120.3(4)
C1 C2 H2 119.9
C3 C2 H2 119.9
C22 C21 C20 118.6(3)
C22 C21 H21 120.7
C20 C21 H21 120.7
C19 C20 C21 120.9(3)
C19 C20 H20 119.5
C21 C20 H20 119.5
C26 C25 C24 121.5(3)
C26 C25 H25 119.2
C24 C25 H25 119.2
C27 C28 C23 120.9(3)
C27 C28 H28 119.6
C23 C28 H28 119.6
C31 C30 C38 103.0(3)
C31 C30 C8 115.4(3)
C38 C30 C8 110.9(3)
C31 C30 H30 109.1
C38 C30 H30 109.1
C8 C30 H30 109.1
O007 C38 N4 126.1(3)
O007 C38 C30 126.3(3)
N4 C38 C30 107.6(3)
C25 C26 C27 117.4(3)
C25 C26 C29 121.9(4)
C27 C26 C29 120.8(4)
C5 C6 C1 120.3(3)
C5 C6 H6 119.8
C1 C6 H6 119.8
C32 C31 C36 119.7(4)
C32 C31 C30 132.5(3)
C36 C31 C30 107.8(3)
C4 C5 C6 121.5(4)
C4 C5 H5 119.2
C6 C5 H5 119.2
C35 C36 C31 121.7(4)
C35 C36 N4 128.7(4)
C31 C36 N4 109.6(3)
C17 C18 C19 117.5(3)
C17 C18 H18 121.3
C19 C18 H18 121.3
C28 C27 C26 121.5(3)
C28 C27 H27 119.2
C26 C27 H27 119.2
C2 C3 C4 121.0(4)
C2 C3 H3 119.5
C4 C3 H3 119.5
O2 C13 C14 106.8(3)
O2 C13 H13A 110.4
C14 C13 H13A 110.4
O2 C13 H13B 110.4
C14 C13 H13B 110.4
H13A C13 H13B 108.6
C5 C4 C3 117.6(3)
C5 C4 C7 121.5(4)
C3 C4 C7 120.9(4)
C20 C19 C18 120.8(3)
C20 C19 H19 119.6
C18 C19 H19 119.6
N3 C16 H16A 109.5
N3 C16 H16B 109.5
H16A C16 H16B 109.5
N3 C16 H16C 109.5
H16A C16 H16C 109.5
H16B C16 H16C 109.5
C31 C32 C33 118.3(4)
C31 C32 H32 120.9
C33 C32 H32 120.9
C36 C35 C34 117.4(4)
C36 C35 H35 121.3
C34 C35 H35 121.3
C26 C29 H29A 109.5
C26 C29 H29B 109.5
H29A C29 H29B 109.5
C26 C29 H29C 109.5
H29A C29 H29C 109.5
H29B C29 H29C 109.5
C33 C34 C35 122.2(4)
C33 C34 H34 118.9
C35 C34 H34 118.9
C34 C33 C32 120.8(5)
C34 C33 H33 119.6
C32 C33 H33 119.6
C13 C14 H14A 109.5
C13 C14 H14B 109.5
H14A C14 H14B 109.5
C13 C14 H14C 109.5
H14A C14 H14C 109.5
H14B C14 H14C 109.5
N4 C39 H39A 109.5
N4 C39 H39B 109.5
H39A C39 H39B 109.5
N4 C39 H39C 109.5
H39A C39 H39C 109.5
H39B C39 H39C 109.5
C4 C7 H7A 109.5
C4 C7 H7B 109.5
H7A C7 H7B 109.5
C4 C7 H7C 109.5
H7A C7 H7C 109.5
H7B C7 H7C 109.5
Cl2 C40 Cl1 113.3(4)
Cl2 C40 H40A 108.9
Cl1 C40 H40A 108.9
Cl2 C40 H40B 108.9
Cl1 C40 H40B 108.9
H40A C40 H40B 107.7
H4A O4 H4B 98(4)

loop_
_geom_bond_atom_site_label_1
_geom_bond_atom_site_label_2
_geom_bond_distance
O2 C12 1.324(4)
O2 C13 1.462(4)
O3 C15 1.221(4)
O1 C12 1.222(4)
N2 C23 1.431(4)
N2 C8 1.466(4)
N2 C11 1.470(4)
O007 C38 1.209(4)
N3 C15 1.349(4)
N3 C17 1.412(4)
N3 C16 1.459(4)
N1 C9 1.360(4)
N1 C1 1.417(4)
N1 H1 0.8600
N4 C38 1.359(5)
N4 C36 1.399(5)
N4 C39 1.449(5)
C9 C10 1.349(4)
C9 C8 1.508(4)
C17 C18 1.372(5)
C17 C22 1.386(4)
C1 C2 1.378(5)
C1 C6 1.383(5)
C22 C21 1.375(4)
C22 C11 1.518(4)
C23 C24 1.377(4)
C23 C28 1.388(4)
C10 C12 1.456(4)
C10 C11 1.511(4)
C8 C30 1.541(4)
C8 H8 0.9800
C11 C15 1.561(4)
C24 C25 1.393(5)
C24 H24 0.9300
C2 C3 1.388(5)
C2 H2 0.9300
C21 C20 1.385(5)
C21 H21 0.9300
C20 C19 1.382(6)
C20 H20 0.9300
C25 C26 1.374(5)
C25 H25 0.9300
C28 C27 1.371(5)
C28 H28 0.9300
C30 C31 1.505(5)
C30 C38 1.527(5)
C30 H30 0.9800
C26 C27 1.392(5)
C26 C29 1.501(5)
C6 C5 1.383(5)
C6 H6 0.9300
C31 C32 1.377(5)
C31 C36 1.396(5)
C5 C4 1.380(6)
C5 H5 0.9300
C36 C35 1.376(6)
C18 C19 1.390(5)
C18 H18 0.9300
C27 H27 0.9300
C3 C4 1.397(6)
C3 H3 0.9300
C13 C14 1.468(6)
C13 H13A 0.9700
C13 H13B 0.9700
C4 C7 1.507(6)
C19 H19 0.9300
C16 H16A 0.9600
C16 H16B 0.9600
C16 H16C 0.9600
C32 C33 1.401(6)
C32 H32 0.9300
C35 C34 1.380(7)
C35 H35 0.9300
C29 H29A 0.9600
C29 H29B 0.9600
C29 H29C 0.9600
C34 C33 1.350(8)
C34 H34 0.9300
C33 H33 0.9300
C14 H14A 0.9600
C14 H14B 0.9600
C14 H14C 0.9600
C39 H39A 0.9600
C39 H39B 0.9600
C39 H39C 0.9600
C7 H7A 0.9600
C7 H7B 0.9600
C7 H7C 0.9600
C40 Cl2 1.700(7)
C40 Cl1 1.757(7)
C40 H40A 0.9700
C40 H40B 0.9700
O4 H4A 0.87(2)
O4 H4B 0.88(2)
